data_2021305
loop_
_publ_author_name
'Tan, Xue-Jie'
'Zhao, Qing-Zhe'
'Li, Kun'
'Hu, Yong-Ji'
'Zhang, Jing-Chao'

_publ_section_title
;
 Order and disorder in (<i>E</i>)-[1-(biphenyl-4-yl)ethylidene]hydrazine:
 a structural, spectroscopic and theoretical study
;
_journal_issue 11
_journal_name_full 'Acta Crystallographica Section C'
_journal_page_first
;
;
_journal_paper_doi 10.1107/S2053229618013773
_journal_volume 74
_journal_year 2018
_chemical_formula_moiety 'C14 H14 N2'
_chemical_formula_sum 'C14 H14 N2'
_chemical_formula_weight 210.27
_chemical_melting_point 423(4)
_chemical_name_common
;
(E)-(1-(biphenyl-4-yl)ethylidene)hydrazine
;
_chemical_name_systematic
;
(E)-(1-(biphenyl-4-yl)ethylidene)hydrazine
;
_space_group_crystal_system monoclinic
_space_group_IT_number 14
_space_group_name_Hall '-P 2ybc'
_space_group_name_H-M_alt 'P 1 21/c 1'
_symmetry_space_group_name_Hall '-P 2ybc'
_symmetry_space_group_name_H-M 'P 1 21/c 1'
_atom_sites_solution_hydrogens mixed
_audit_creation_method SHELXL-2016/6
_cell_angle_alpha 90
_cell_angle_beta 95.705(12)
_cell_angle_gamma 90
_cell_formula_units_Z 4
_cell_length_a 24.764(3)
_cell_length_b 5.5162(7)
_cell_length_c 8.1487(11)
_cell_measurement_reflns_used 380
_cell_measurement_temperature 283(2)
_cell_measurement_theta_max 26.00
_cell_measurement_theta_min 2.45
_cell_volume 1107.6(2)
_computing_cell_refinement SMART
_computing_data_collection 'SMART (Bruker, 2000)'
_computing_data_reduction 'SAINT (Bruker, 2000)'
_computing_molecular_graphics 'SHELXTL (Bruker, 2000); PLATON (Spek, 2009)'
_computing_publication_material 'SHELXL-2016/6 (Sheldrick, 2015)'
_computing_structure_refinement 'SHELXL-2016/6 (Sheldrick, 2015)'
_computing_structure_solution 'SHELXS-2016/6 (Sheldrick, 2015)'
_diffrn_ambient_temperature 283(2)
_diffrn_detector_area_resol_mean 10.13
_diffrn_measured_fraction_theta_full 0.999
_diffrn_measured_fraction_theta_max 0.898
_diffrn_measurement_device_type 'Bruker SMART CCD area detector'
_diffrn_measurement_method 'phi and omega scans'
_diffrn_radiation_type MoK\a
_diffrn_radiation_wavelength 0.71073
_diffrn_reflns_av_R_equivalents 0.0291
_diffrn_reflns_av_unetI/netI 0.0710
_diffrn_reflns_Laue_measured_fraction_full 0.999
_diffrn_reflns_Laue_measured_fraction_max 0.898
_diffrn_reflns_limit_h_max 33
_diffrn_reflns_limit_h_min -32
_diffrn_reflns_limit_k_max 7
_diffrn_reflns_limit_k_min -7
_diffrn_reflns_limit_l_max 10
_diffrn_reflns_limit_l_min -10
_diffrn_reflns_number 9890
_diffrn_reflns_point_group_measured_fraction_full 0.999
_diffrn_reflns_point_group_measured_fraction_max 0.898
_diffrn_reflns_theta_full 25.242
_diffrn_reflns_theta_max 29.178
_diffrn_reflns_theta_min 3.307
_diffrn_source 'fine-focus sealed tube'
_exptl_absorpt_coefficient_mu 0.075
_exptl_absorpt_correction_T_max 0.991
_exptl_absorpt_correction_T_min 0.976
_exptl_absorpt_correction_type multi-scan
_exptl_absorpt_process_details '(SADABS; Bruker, 2000)'
_exptl_crystal_colour colorless
_exptl_crystal_density_diffrn 1.261
_exptl_crystal_density_meas ?
_exptl_crystal_density_method 'not measured'
_exptl_crystal_description plate
_exptl_crystal_F_000 448
_exptl_crystal_size_max 0.6
_exptl_crystal_size_mid 0.4
_exptl_crystal_size_min 0.05
_exptl_transmission_factor_max 'not measured'
_exptl_transmission_factor_min 'not measured'
_refine_diff_density_max 0.064
_refine_diff_density_min -0.096
_refine_diff_density_rms 0.019
_refine_ls_extinction_coef 0.010(2)
_refine_ls_extinction_expression Fc^*^=kFc[1+0.001xFc^2^\l^3^/sin(2\q)]^-1/4^
_refine_ls_extinction_method 'SHELXL-2014/7 (Sheldrick 2014'
_refine_ls_goodness_of_fit_ref 1.002
_refine_ls_hydrogen_treatment refU
_refine_ls_matrix_type full
_refine_ls_number_parameters 167
_refine_ls_number_reflns 2700
_refine_ls_number_restraints 60
_refine_ls_restrained_S_all 1.002
_refine_ls_R_factor_all 0.2060
_refine_ls_R_factor_gt 0.0948
_refine_ls_shift/su_max 0.000
_refine_ls_shift/su_mean 0.000
_refine_ls_structure_factor_coef Fsqd
_refine_ls_weighting_details 'w=1/[\s^2^(Fo^2^)+(0.0382P)^2^] where P=(Fo^2^+2Fc^2^)/3'
_refine_ls_weighting_scheme calc
_refine_ls_wR_factor_gt 0.1173
_refine_ls_wR_factor_ref 0.1561
_reflns_Friedel_coverage 0.000
_reflns_number_gt 827
_reflns_number_total 2700
_reflns_threshold_expression 'I > 2\s(I)'
_cod_data_source_file qp3015sup7.cif
_cod_data_source_block o-BEH-283
_cod_depositor_comments
;
The following automatic conversions were performed:

'_chemical_melting_point' value '422.7(4)K' was changed to '423(4)' -
the value should be numeric and without a unit designator.

'_exptl_crystal_density_meas' value 'not measured' was changed to '?'
- the value is perceived as not measured.

Automatic conversion script
Id: cif_fix_values 4973 2017-02-22 13:04:09Z antanas 
;
_cod_database_code 2021305
_shelx_shelxl_version_number 2016/6
_shelx_space_group_comment
;
The symmetry employed for this shelxl refinement is uniquely defined
by the following loop, which should always be used as a source of
symmetry information in preference to the above space-group names.
They are only intended as comments.
;
_shelx_estimated_absorpt_t_min 0.975
_shelx_estimated_absorpt_t_max 0.990
_exptl_absorpt_special_details
;
Using the default parameters of SADABS software.
;

loop_
_space_group_symop_operation_xyz
'x, y, z'
'-x, y+1/2, -z+1/2'
'-x, -y, -z'
'x, -y-1/2, z-1/2'

loop_
_atom_site_label
_atom_site_type_symbol
_atom_site_fract_x
_atom_site_fract_y
_atom_site_fract_z
_atom_site_U_iso_or_equiv
_atom_site_adp_type
_atom_site_occupancy
_atom_site_site_symmetry_order
_atom_site_calc_flag
_atom_site_refinement_flags_posn
C1 C 0.3712(2) 0.3260(8) 0.9693(6) 0.1734(19) Uani 1 1 d D
H1 H 0.3590 0.2198 0.8850 0.29(3) Uiso 1 1 calc R
C2 C 0.4241(3) 0.3199(11) 1.0378(7) 0.219(2) Uani 1 1 d D
H2 H 0.4471 0.1993 1.0052 0.34(4) Uiso 1 1 calc R
C3 C 0.44437(12) 0.4893(6) 1.1544(4) 0.1135(11) Uani 1 1 d D
H3 H 0.4803 0.4830 1.1999 0.35(3) Uiso 1 1 calc R
C4 C 0.4091(3) 0.6704(13) 1.2018(9) 0.246(3) Uani 1 1 d D
H4 H 0.4214 0.7846 1.2807 0.28(3) Uiso 1 1 calc R
C5 C 0.3563(3) 0.6782(13) 1.1313(6) 0.222(2) Uani 1 1 d D
H5 H 0.3342 0.8083 1.1529 0.37(4) Uiso 1 1 calc R
C6 C 0.33609(10) 0.4950(5) 1.0292(3) 0.1103(10) Uani 1 1 d D
C7 C 0.27987(7) 0.5095(4) 0.9384(2) 0.0687(6) Uani 1 1 d D
C8 C 0.2434(2) 0.6818(10) 0.9895(7) 0.240(3) Uani 1 1 d D
H8 H 0.2546 0.7930 1.0717 0.24(2) Uiso 1 1 calc R
C9 C 0.1909(2) 0.6837(11) 0.9161(7) 0.228(3) Uani 1 1 d D
H9 H 0.1680 0.8102 0.9389 0.34(3) Uiso 1 1 calc R
C10 C 0.17152(12) 0.5026(7) 0.8096(4) 0.1214(11) Uani 1 1 d D
C11 C 0.2063(2) 0.3300(11) 0.7635(7) 0.207(2) Uani 1 1 d D
H11 H 0.1939 0.2117 0.6876 0.24(3) Uiso 1 1 calc R
C12 C 0.2596(3) 0.3298(12) 0.8285(7) 0.275(4) Uani 1 1 d D
H12 H 0.2827 0.2078 0.7987 0.33(3) Uiso 1 1 calc R
C13 C 0.11587(8) 0.5197(4) 0.7275(2) 0.0746(7) Uani 1 1 d D
C14 C 0.0969(3) 0.3401(15) 0.5849(10) 0.284(3) Uani 1 1 d D
H14A H 0.0636 0.3971 0.5278 0.37(4) Uiso 1 1 calc R
H14B H 0.0914 0.1824 0.6301 0.60(8) Uiso 1 1 calc R
H14C H 0.1242 0.3306 0.5093 0.51(7) Uiso 1 1 calc R
N1 N 0.0845(2) 0.6776(7) 0.7732(5) 0.224(2) Uani 1 1 d D
N2 N 0.0325(2) 0.7036(12) 0.6949(7) 0.213(2) Uani 1 1 d D
H1N H 0.0204(19) 0.606(9) 0.608(5) 0.23(3) Uiso 1 1 d .
H2N H 0.005(4) 0.89(2) 0.734(11) 0.52(5) Uiso 1 1 d .

loop_
_atom_site_aniso_label
_atom_site_aniso_U_11
_atom_site_aniso_U_22
_atom_site_aniso_U_33
_atom_site_aniso_U_23
_atom_site_aniso_U_13
_atom_site_aniso_U_12
C1 0.168(3) 0.186(4) 0.185(3) 0.091(3) 0.114(3) 0.088(3)
C2 0.200(6) 0.233(6) 0.237(5) 0.072(4) 0.083(5) 0.052(5)
C3 0.105(2) 0.115(2) 0.134(2) 0.0630(17) 0.0828(17) 0.0415(17)
C4 0.214(6) 0.275(6) 0.257(5) 0.121(5) 0.059(4) 0.115(5)
C5 0.223(6) 0.233(6) 0.211(5) 0.016(4) 0.024(4) 0.005(5)
C6 0.108(2) 0.121(2) 0.109(2) 0.0551(16) 0.0468(16) 0.0308(18)
C7 0.0578(11) 0.0598(12) 0.0893(14) 0.0182(10) 0.0111(9) 0.0172(10)
C8 0.264(6) 0.255(5) 0.231(4) 0.101(4) 0.169(5) 0.146(5)
C9 0.230(6) 0.213(5) 0.256(6) 0.004(4) 0.098(5) 0.064(5)
C10 0.114(2) 0.109(3) 0.147(3) 0.030(2) 0.0392(18) 0.023(2)
C11 0.214(6) 0.207(5) 0.198(4) 0.009(4) 0.013(4) 0.003(5)
C12 0.258(7) 0.299(8) 0.279(7) 0.106(6) 0.091(6) 0.121(8)
C13 0.0632(13) 0.0808(15) 0.0806(14) 0.0191(11) 0.0111(9) 0.0019(12)
C14 0.247(7) 0.310(9) 0.290(6) 0.040(6) 0.007(6) 0.055(5)
N1 0.223(4) 0.230(4) 0.237(4) 0.118(3) 0.106(3) 0.105(3)
N2 0.210(5) 0.233(5) 0.208(4) 0.064(4) 0.077(4) 0.055(4)

loop_
_atom_type_symbol
_atom_type_description
_atom_type_scat_dispersion_real
_atom_type_scat_dispersion_imag
_atom_type_scat_source
C C 0.0033 0.0016 'International Tables Vol C Tables 4.2.6.8 and 6.1.1.4'
H H 0.0000 0.0000 'International Tables Vol C Tables 4.2.6.8 and 6.1.1.4'
N N 0.0061 0.0033 'International Tables Vol C Tables 4.2.6.8 and 6.1.1.4'

loop_
_geom_angle_atom_site_label_1
_geom_angle_atom_site_label_2
_geom_angle_atom_site_label_3
_geom_angle
C2 C1 C6 118.5(6)
C2 C1 H1 120.7
C6 C1 H1 120.7
C1 C2 C3 121.7(6)
C1 C2 H2 119.1
C3 C2 H2 119.1
C2 C3 C4 118.3(6)
C2 C3 H3 120.9
C4 C3 H3 120.9
C5 C4 C3 119.9(8)
C5 C4 H4 120.1
C3 C4 H4 120.1
C6 C5 C4 120.3(7)
C6 C5 H5 119.8
C4 C5 H5 119.8
C5 C6 C1 120.1(5)
C5 C6 C7 121.4(4)
C1 C6 C7 116.1(4)
C12 C7 C8 118.1(5)
C12 C7 C6 122.1(3)
C8 C7 C6 118.6(4)
C9 C8 C7 119.0(6)
C9 C8 H8 120.5
C7 C8 H8 120.5
C8 C9 C10 121.6(5)
C8 C9 H9 119.2
C10 C9 H9 119.2
C11 C10 C9 119.4(4)
C11 C10 C13 120.5(4)
C9 C10 C13 119.4(4)
C10 C11 C12 120.3(6)
C10 C11 H11 119.9
C12 C11 H11 119.9
C11 C12 C7 121.1(5)
C11 C12 H12 119.4
C7 C12 H12 119.4
N1 C13 C10 119.4(4)
N1 C13 C14 121.0(4)
C10 C13 C14 119.7(4)
C13 C14 H14A 109.5
C13 C14 H14B 109.5
H14A C14 H14B 109.5
C13 C14 H14C 109.5
H14A C14 H14C 109.5
H14B C14 H14C 109.5
C13 N1 N2 120.8(4)
N1 N2 H1N 121(3)
N1 N2 H2N 117(3)
H1N N2 H2N 121(5)

loop_
_geom_bond_atom_site_label_1
_geom_bond_atom_site_label_2
_geom_bond_distance
C1 C2 1.373(5)
C1 C6 1.396(4)
C1 H1 0.9300
C2 C3 1.390(5)
C2 H2 0.9300
C3 C4 1.406(5)
C3 H3 0.9300
C4 C5 1.376(6)
C4 H4 0.9300
C5 C6 1.371(5)
C5 H5 0.9300
C6 C7 1.513(3)
C7 C12 1.396(7)
C7 C8 1.402(4)
C8 C9 1.376(6)
C8 H8 0.9300
C9 C10 1.378(5)
C9 H9 0.9300
C10 C11 1.361(5)
C10 C13 1.474(3)
C11 C12 1.373(5)
C11 H11 0.9300
C12 H12 0.9300
C13 N1 1.248(4)
C13 C14 1.563(6)
C14 H14A 0.9600
C14 H14B 0.9600
C14 H14C 0.9600
N1 N2 1.387(5)
N2 H1N 0.92(4)
N2 H2N 1.31(13)
